data_7236267
loop_
_publ_author_name
'Gong, Chunhua'
'Zeng, Xianghua'
'Zhu, Chengfeng'
'Shu, Jiahui'
'Xiao, Pingxiu'
'Xu, Hao'
'Liu, Lichun'
'Zhang, Junyong'
'Zeng, Qingdao'
'Xie, Jingli'

_publ_section_title
;
 A series of organic--inorganic hybrid materials consisting of flexible
 organic amine modified polyoxomolybdates: synthesis, structures and
 properties
;
_journal_issue 108
_journal_name_full 'RSC Advances'
_journal_page_first 106248
_journal_paper_doi 10.1039/C6RA21603J
_journal_volume 6
_journal_year 2016
_chemical_formula_sum 'C36 H36 Cu2 Mo8 N8 O26'
_chemical_formula_weight 1891.33
_space_group_crystal_system orthorhombic
_space_group_IT_number 61
_space_group_name_Hall '-P 2ac 2ab'
_space_group_name_H-M_alt 'P b c a'
_atom_sites_solution_hydrogens geom
_audit_creation_method SHELXL-2014/7
_audit_update_record
;
2016-10-12 deposited with the CCDC.
2016-11-02 downloaded from the CCDC.
;
_cell_angle_alpha 90
_cell_angle_beta 90
_cell_angle_gamma 90
_cell_formula_units_Z 4
_cell_length_a 16.8760(3)
_cell_length_b 15.9080(3)
_cell_length_c 18.9788(3)
_cell_measurement_reflns_used 5733
_cell_measurement_temperature 296(2)
_cell_measurement_theta_max 28.9270
_cell_measurement_theta_min 2.9100
_cell_volume 5095.11(15)
_computing_cell_refinement
;

CrysAlisPro, Agilent Technologies,

Version 1.171.37.35 (release 13-08-2014 CrysAlis171 .NET)

(compiled Aug 13 2014,18:06:01)

;
_computing_data_collection
;

CrysAlisPro, Agilent Technologies,

Version 1.171.37.35 (release 13-08-2014 CrysAlis171 .NET)

(compiled Aug 13 2014,18:06:01)

;
_computing_data_reduction
;

CrysAlisPro, Agilent Technologies,

Version 1.171.37.35 (release 13-08-2014 CrysAlis171 .NET)

(compiled Aug 13 2014,18:06:01)

;
_computing_molecular_graphics SHELXL-2014
_computing_publication_material SHELXL-2014
_computing_structure_refinement 'SHELXL-2014/7 (Sheldrick, 2014)'
_computing_structure_solution SHELXL-2014/
_diffrn_ambient_temperature 296(2)
_diffrn_measured_fraction_theta_full 0.999
_diffrn_measured_fraction_theta_max 0.859
_diffrn_measurement_device_type 'Xcalibur, Eos, Gemini'
_diffrn_radiation_type MoK\a
_diffrn_radiation_wavelength 0.71073
_diffrn_reflns_av_R_equivalents 0.0276
_diffrn_reflns_av_unetI/netI 0.0357
_diffrn_reflns_Laue_measured_fraction_full 0.999
_diffrn_reflns_Laue_measured_fraction_max 0.859
_diffrn_reflns_limit_h_max 19
_diffrn_reflns_limit_h_min -22
_diffrn_reflns_limit_k_max 21
_diffrn_reflns_limit_k_min -20
_diffrn_reflns_limit_l_max 13
_diffrn_reflns_limit_l_min -26
_diffrn_reflns_number 15971
_diffrn_reflns_point_group_measured_fraction_full 0.999
_diffrn_reflns_point_group_measured_fraction_max 0.859
_diffrn_reflns_theta_full 25.242
_diffrn_reflns_theta_max 29.196
_diffrn_reflns_theta_min 2.732
_exptl_absorpt_coefficient_mu 2.810
_exptl_absorpt_correction_T_max 1.00000
_exptl_absorpt_correction_T_min 0.93189
_exptl_absorpt_correction_type multi-scan
_exptl_crystal_colour blue
_exptl_crystal_density_diffrn 2.466
_exptl_crystal_description block
_exptl_crystal_F_000 3640
_exptl_crystal_size_max 0.21
_exptl_crystal_size_mid 0.18
_exptl_crystal_size_min 0.15
_refine_diff_density_max 0.505
_refine_diff_density_min -0.557
_refine_diff_density_rms 0.119
_refine_ls_extinction_method none
_refine_ls_goodness_of_fit_ref 1.051
_refine_ls_hydrogen_treatment constr
_refine_ls_matrix_type full
_refine_ls_number_parameters 361
_refine_ls_number_reflns 5920
_refine_ls_number_restraints 0
_refine_ls_restrained_S_all 1.051
_refine_ls_R_factor_all 0.0386
_refine_ls_R_factor_gt 0.0260
_refine_ls_shift/su_max 0.001
_refine_ls_shift/su_mean 0.000
_refine_ls_structure_factor_coef Fsqd
_refine_ls_weighting_details 'w=1/[\s^2^(Fo^2^)+(0.0198P)^2^+3.7988P] where P=(Fo^2^+2Fc^2^)/3'
_refine_ls_weighting_scheme calc
_refine_ls_wR_factor_gt 0.0521
_refine_ls_wR_factor_ref 0.0582
_reflns_Friedel_coverage 0.000
_reflns_number_gt 4861
_reflns_number_total 5920
_reflns_threshold_expression 'I > 2\s(I)'
_cod_data_source_file c6ra21603j2.cif
_cod_data_source_block 6
_cod_original_cell_volume 5095.10(15)
_cod_database_code 7236267
_shelx_shelxl_version_number 2014/7
_shelx_space_group_comment
;

The symmetry employed for this shelxl refinement is uniquely defined

by the following loop, which should always be used as a source of

symmetry information in preference to the above space-group names.

They are only intended as comments.

;

loop_
_space_group_symop_operation_xyz
'x, y, z'
'-x+1/2, -y, z+1/2'
'x+1/2, -y+1/2, -z'
'-x, y+1/2, -z+1/2'
'-x, -y, -z'
'x-1/2, y, -z-1/2'
'-x-1/2, y-1/2, z'
'x, -y-1/2, z-1/2'

loop_
_atom_site_label
_atom_site_type_symbol
_atom_site_fract_x
_atom_site_fract_y
_atom_site_fract_z
_atom_site_U_iso_or_equiv
_atom_site_adp_type
_atom_site_occupancy
_atom_site_site_symmetry_order
_atom_site_calc_flag
_atom_site_refinement_flags_posn
_atom_site_refinement_flags_adp
Mo1 Mo 0.17951(2) 0.62807(2) 0.48371(2) 0.02088(7) Uani 1 1 d . .
Mo2 Mo -0.03493(2) 0.46838(2) 0.41507(2) 0.01725(7) Uani 1 1 d . .
Mo3 Mo 0.14535(2) 0.42657(2) 0.45108(2) 0.02099(7) Uani 1 1 d . .
Mo4 Mo -0.00593(2) 0.66618(2) 0.43973(2) 0.02110(7) Uani 1 1 d . .
Cu1 Cu 0.24855(2) 0.70133(3) 0.31278(2) 0.02180(10) Uani 1 1 d . .
O7 O 0.03667(13) 0.37934(14) 0.44524(11) 0.0207(5) Uani 1 1 d . .
O10 O -0.08702(13) 0.57556(14) 0.43261(11) 0.0209(5) Uani 1 1 d . .
O3 O 0.09008(13) 0.70179(14) 0.48500(11) 0.0240(5) Uani 1 1 d . .
O13 O 0.05980(12) 0.53872(13) 0.46051(11) 0.0182(5) Uani 1 1 d . .
O9 O -0.01029(14) 0.47787(15) 0.32917(12) 0.0278(6) Uani 1 1 d . .
O4 O 0.21127(13) 0.51435(14) 0.48956(11) 0.0235(5) Uani 1 1 d . .
O1 O 0.20639(14) 0.64680(15) 0.39550(11) 0.0276(5) Uani 1 1 d . .
O6 O 0.19820(15) 0.34147(16) 0.47705(13) 0.0342(6) Uani 1 1 d . .
O5 O 0.16379(15) 0.43556(16) 0.36337(12) 0.0311(6) Uani 1 1 d . .
O2 O 0.24944(15) 0.67833(17) 0.53110(13) 0.0351(6) Uani 1 1 d . .
O8 O -0.12208(13) 0.40746(15) 0.41481(11) 0.0245(5) Uani 1 1 d . .
O12 O 0.02122(15) 0.66920(15) 0.35326(12) 0.0318(6) Uani 1 1 d . .
N3 N 0.18922(16) 0.81641(17) 0.31779(14) 0.0236(6) Uani 1 1 d . .
N1 N 0.19841(16) 0.62096(18) 0.24083(14) 0.0232(6) Uani 1 1 d . .
O11 O -0.06458(15) 0.75183(15) 0.44934(13) 0.0337(6) Uani 1 1 d . .
N4 N 0.29347(16) 0.75301(17) 0.22307(14) 0.0229(6) Uani 1 1 d . .
N2 N 0.36477(17) 0.70521(18) 0.34340(15) 0.0270(7) Uani 1 1 d . .
C17 C 0.19712(19) 0.8616(2) 0.25843(17) 0.0225(7) Uani 1 1 d . .
C7 C 0.3966(2) 0.6685(2) 0.40057(19) 0.0322(8) Uani 1 1 d . .
H7 H 0.3634 0.6423 0.4329 0.039 Uiso 1 1 calc R U
C5 C 0.2329(2) 0.6243(2) 0.17683(17) 0.0247(8) Uani 1 1 d . .
C6 C 0.3025(2) 0.6834(2) 0.17120(18) 0.0278(8) Uani 1 1 d . .
H6A H 0.3513 0.6531 0.1804 0.033 Uiso 1 1 calc R U
H6B H 0.3053 0.7063 0.1239 0.033 Uiso 1 1 calc R U
C18 C 0.2355(2) 0.8167(2) 0.19770(17) 0.0276(8) Uani 1 1 d . .
H18A H 0.1950 0.7891 0.1697 0.033 Uiso 1 1 calc R U
H18B H 0.2624 0.8572 0.1679 0.033 Uiso 1 1 calc R U
C11 C 0.4127(2) 0.7449(2) 0.29762(18) 0.0267(8) Uani 1 1 d . .
C12 C 0.3712(2) 0.7922(2) 0.24006(19) 0.0294(8) Uani 1 1 d . .
H12A H 0.3629 0.8499 0.2548 0.035 Uiso 1 1 calc R U
H12B H 0.4041 0.7927 0.1982 0.035 Uiso 1 1 calc R U
C4 C 0.2075(2) 0.5744(2) 0.12149(19) 0.0343(9) Uani 1 1 d . .
H4 H 0.2318 0.5779 0.0776 0.041 Uiso 1 1 calc R U
C1 C 0.1371(2) 0.5684(2) 0.25076(18) 0.0283(8) Uani 1 1 d . .
H1 H 0.1126 0.5666 0.2946 0.034 Uiso 1 1 calc R U
C16 C 0.1675(2) 0.9423(2) 0.25216(19) 0.0294(8) Uani 1 1 d . .
H16 H 0.1743 0.9728 0.2108 0.035 Uiso 1 1 calc R U
C13 C 0.1512(2) 0.8508(2) 0.37260(19) 0.0323(9) Uani 1 1 d . .
H13 H 0.1459 0.8199 0.4140 0.039 Uiso 1 1 calc R U
C2 C 0.1096(2) 0.5168(2) 0.1975(2) 0.0336(9) Uani 1 1 d . .
H2 H 0.0671 0.4808 0.2055 0.040 Uiso 1 1 calc R U
C3 C 0.1456(2) 0.5193(3) 0.1326(2) 0.0400(10) Uani 1 1 d . .
H3 H 0.1284 0.4842 0.0965 0.048 Uiso 1 1 calc R U
C10 C 0.4940(2) 0.7470(3) 0.3064(2) 0.0380(10) Uani 1 1 d . .
H10 H 0.5262 0.7737 0.2735 0.046 Uiso 1 1 calc R U
C15 C 0.1276(3) 0.9767(2) 0.3085(2) 0.0437(11) Uani 1 1 d . .
H15 H 0.1062 1.0304 0.3053 0.052 Uiso 1 1 calc R U
C8 C 0.4776(2) 0.6685(3) 0.4125(2) 0.0381(10) Uani 1 1 d . .
H8 H 0.4986 0.6420 0.4520 0.046 Uiso 1 1 calc R U
C14 C 0.1197(3) 0.9307(3) 0.3693(2) 0.0449(11) Uani 1 1 d . .
H14 H 0.0934 0.9533 0.4080 0.054 Uiso 1 1 calc R U
C9 C 0.5265(2) 0.7084(3) 0.3649(2) 0.0418(10) Uani 1 1 d . .
H9 H 0.5810 0.7095 0.3722 0.050 Uiso 1 1 calc R U

loop_
_atom_site_aniso_label
_atom_site_aniso_U_11
_atom_site_aniso_U_22
_atom_site_aniso_U_33
_atom_site_aniso_U_23
_atom_site_aniso_U_13
_atom_site_aniso_U_12
Mo1 0.02264(16) 0.02638(15) 0.01362(13) 0.00393(12) -0.00030(11) -0.00717(13)
Mo2 0.01911(14) 0.02167(14) 0.01096(12) 0.00186(11) -0.00168(11) -0.00384(11)
Mo3 0.02002(15) 0.02403(15) 0.01893(14) 0.00217(12) 0.00192(12) 0.00193(12)
Mo4 0.02395(16) 0.02103(14) 0.01831(14) 0.00542(12) -0.00143(12) -0.00203(12)
Cu1 0.0240(2) 0.0261(2) 0.01522(18) 0.00389(17) 0.00328(17) 0.00084(18)
O7 0.0220(12) 0.0224(12) 0.0177(11) 0.0010(10) -0.0006(9) -0.0007(10)
O10 0.0189(12) 0.0250(12) 0.0189(11) 0.0063(10) -0.0038(9) -0.0018(10)
O3 0.0260(13) 0.0235(12) 0.0225(11) 0.0021(10) 0.0017(10) -0.0065(10)
O13 0.0182(11) 0.0223(11) 0.0142(10) 0.0010(9) 0.0000(9) 0.0003(10)
O9 0.0284(13) 0.0384(14) 0.0166(11) 0.0027(11) 0.0013(10) -0.0096(11)
O4 0.0185(11) 0.0304(13) 0.0217(11) 0.0063(10) -0.0028(10) -0.0001(10)
O1 0.0313(14) 0.0339(13) 0.0177(11) 0.0054(11) 0.0034(11) -0.0040(11)
O6 0.0321(15) 0.0322(14) 0.0382(15) 0.0068(13) 0.0023(12) 0.0086(12)
O5 0.0315(14) 0.0384(15) 0.0234(12) 0.0001(12) 0.0052(11) 0.0006(12)
O2 0.0351(15) 0.0462(16) 0.0239(12) 0.0032(12) -0.0008(11) -0.0207(13)
O8 0.0264(13) 0.0343(13) 0.0130(10) 0.0013(10) -0.0008(10) -0.0068(11)
O12 0.0392(15) 0.0353(14) 0.0208(12) 0.0080(12) 0.0001(11) -0.0050(12)
N3 0.0243(15) 0.0249(15) 0.0215(14) 0.0008(12) 0.0028(12) 0.0000(12)
N1 0.0256(15) 0.0255(15) 0.0186(13) 0.0022(12) 0.0040(12) 0.0007(12)
O11 0.0362(15) 0.0278(13) 0.0373(14) 0.0032(12) -0.0015(12) 0.0051(12)
N4 0.0251(15) 0.0256(15) 0.0180(13) 0.0027(12) 0.0023(12) -0.0008(12)
N2 0.0266(16) 0.0311(16) 0.0233(15) -0.0013(14) -0.0007(13) -0.0005(13)
C17 0.0219(18) 0.0243(17) 0.0212(16) -0.0011(15) -0.0024(14) -0.0006(14)
C7 0.033(2) 0.036(2) 0.0275(19) 0.0004(18) -0.0003(17) 0.0022(18)
C5 0.0286(19) 0.0241(17) 0.0215(16) 0.0011(15) 0.0045(15) 0.0051(15)
C6 0.033(2) 0.0295(19) 0.0207(17) -0.0005(15) 0.0065(15) 0.0032(16)
C18 0.034(2) 0.0284(18) 0.0206(17) 0.0039(15) -0.0001(15) 0.0034(16)
C11 0.0283(19) 0.0249(17) 0.0270(18) -0.0068(15) 0.0033(16) 0.0011(15)
C12 0.0285(19) 0.0281(18) 0.0315(19) 0.0034(17) 0.0096(16) -0.0022(16)
C4 0.038(2) 0.041(2) 0.0232(18) -0.0061(18) 0.0076(17) 0.0012(19)
C1 0.031(2) 0.0309(19) 0.0228(17) 0.0048(16) 0.0043(15) -0.0001(17)
C16 0.034(2) 0.0257(18) 0.0282(18) 0.0034(16) -0.0036(17) 0.0012(16)
C13 0.038(2) 0.032(2) 0.0271(18) 0.0014(17) 0.0078(17) -0.0006(17)
C2 0.035(2) 0.0304(19) 0.035(2) 0.0020(18) -0.0047(18) -0.0025(17)
C3 0.048(3) 0.040(2) 0.032(2) -0.0119(19) -0.0013(19) -0.003(2)
C10 0.027(2) 0.044(2) 0.043(2) -0.010(2) 0.0071(19) -0.0028(18)
C15 0.056(3) 0.026(2) 0.048(3) -0.002(2) -0.002(2) 0.010(2)
C8 0.036(2) 0.043(2) 0.036(2) -0.009(2) -0.0062(19) 0.0106(19)
C14 0.056(3) 0.038(2) 0.040(2) -0.008(2) 0.014(2) 0.013(2)
C9 0.025(2) 0.051(3) 0.049(2) -0.014(2) -0.0043(19) 0.0033(19)

loop_
_atom_type_symbol
_atom_type_description
_atom_type_scat_dispersion_real
_atom_type_scat_dispersion_imag
_atom_type_scat_source
C C 0.0033 0.0016 'International Tables Vol C Tables 4.2.6.8 and 6.1.1.4'
H H 0.0000 0.0000 'International Tables Vol C Tables 4.2.6.8 and 6.1.1.4'
Cu Cu 0.3201 1.2651 'International Tables Vol C Tables 4.2.6.8 and 6.1.1.4'
Mo Mo -1.6832 0.6857 'International Tables Vol C Tables 4.2.6.8 and 6.1.1.4'
N N 0.0061 0.0033 'International Tables Vol C Tables 4.2.6.8 and 6.1.1.4'
O O 0.0106 0.0060 'International Tables Vol C Tables 4.2.6.8 and 6.1.1.4'

loop_
_geom_angle_atom_site_label_1
_geom_angle_atom_site_label_2
_geom_angle_atom_site_label_3
_geom_angle
_geom_angle_site_symmetry_1
_geom_angle_site_symmetry_3
O2 Mo1 O1 104.29(11) . .
O2 Mo1 O4 102.95(12) . .
O1 Mo1 O4 98.32(10) . .
O2 Mo1 O3 104.77(12) . .
O1 Mo1 O3 96.43(10) . .
O4 Mo1 O3 144.14(10) . .
O2 Mo1 O8 87.92(10) . 5_566
O1 Mo1 O8 167.68(10) . 5_566
O4 Mo1 O8 80.20(9) . 5_566
O3 Mo1 O8 78.53(9) . 5_566
O2 Mo1 O13 157.84(9) . .
O1 Mo1 O13 97.85(9) . .
O4 Mo1 O13 72.33(8) . .
O3 Mo1 O13 73.39(8) . .
O8 Mo1 O13 69.99(7) 5_566 .
O9 Mo2 O8 104.60(10) . .
O9 Mo2 O10 101.42(10) . .
O8 Mo2 O10 96.04(10) . .
O9 Mo2 O7 101.30(11) . .
O8 Mo2 O7 96.81(10) . .
O10 Mo2 O7 150.07(9) . .
O9 Mo2 O13 99.14(10) . .
O8 Mo2 O13 156.26(9) . .
O10 Mo2 O13 79.04(9) . .
O7 Mo2 O13 78.33(9) . .
O9 Mo2 O13 175.13(9) . 5_566
O8 Mo2 O13 80.26(9) . 5_566
O10 Mo2 O13 78.12(8) . 5_566
O7 Mo2 O13 77.59(8) . 5_566
O13 Mo2 O13 76.00(8) . 5_566
O9 Mo2 Mo3 89.46(8) . .
O8 Mo2 Mo3 133.05(8) . .
O10 Mo2 Mo3 125.23(6) . .
O7 Mo2 Mo3 36.23(6) . .
O13 Mo2 Mo3 46.19(6) . .
O13 Mo2 Mo3 86.91(5) 5_566 .
O9 Mo2 Mo4 90.89(8) . .
O8 Mo2 Mo4 131.70(8) . .
O10 Mo2 Mo4 35.67(6) . .
O7 Mo2 Mo4 125.02(6) . .
O13 Mo2 Mo4 46.73(6) . .
O13 Mo2 Mo4 85.96(5) 5_566 .
Mo3 Mo2 Mo4 91.586(10) . .
O6 Mo3 O5 104.82(12) . .
O6 Mo3 O4 99.48(11) . .
O5 Mo3 O4 101.79(11) . .
O6 Mo3 O7 101.55(11) . .
O5 Mo3 O7 98.42(11) . .
O4 Mo3 O7 145.89(9) . .
O6 Mo3 O13 157.92(10) . .
O5 Mo3 O13 97.23(10) . .
O4 Mo3 O13 76.77(8) . .
O7 Mo3 O13 73.63(8) . .
O6 Mo3 O10 86.42(10) . 5_566
O5 Mo3 O10 165.98(10) . 5_566
O4 Mo3 O10 84.22(8) . 5_566
O7 Mo3 O10 70.69(8) . 5_566
O13 Mo3 O10 71.60(7) . 5_566
O6 Mo3 Mo2 136.99(9) . .
O5 Mo3 Mo2 86.97(9) . .
O4 Mo3 Mo2 118.71(7) . .
O7 Mo3 Mo2 35.45(6) . .
O13 Mo3 Mo2 41.98(5) . .
O10 Mo3 Mo2 79.05(5) 5_566 .
O11 Mo4 O12 103.78(12) . .
O11 Mo4 O3 101.99(11) . .
O12 Mo4 O3 101.28(11) . .
O11 Mo4 O10 100.84(11) . .
O12 Mo4 O10 98.03(10) . .
O3 Mo4 O10 145.46(9) . .
O11 Mo4 O13 162.54(10) . .
O12 Mo4 O13 93.38(10) . .
O3 Mo4 O13 77.32(8) . .
O10 Mo4 O13 73.18(8) . .
O11 Mo4 O7 91.08(10) . 5_566
O12 Mo4 O7 163.58(10) . 5_566
O3 Mo4 O7 82.06(8) . 5_566
O10 Mo4 O7 71.91(8) . 5_566
O13 Mo4 O7 71.51(7) . 5_566
O11 Mo4 Mo2 135.49(9) . .
O12 Mo4 Mo2 85.89(8) . .
O3 Mo4 Mo2 118.81(7) . .
O10 Mo4 Mo2 34.74(6) . .
O13 Mo4 Mo2 41.49(5) . .
O7 Mo4 Mo2 78.52(5) 5_566 .
O1 Cu1 N4 177.07(11) . .
O1 Cu1 N2 97.81(11) . .
N4 Cu1 N2 82.44(11) . .
O1 Cu1 N1 96.27(10) . .
N4 Cu1 N1 81.31(11) . .
N2 Cu1 N1 127.06(11) . .
O1 Cu1 N3 100.38(10) . .
N4 Cu1 N3 82.11(11) . .
N2 Cu1 N3 114.83(11) . .
N1 Cu1 N3 112.24(11) . .
Mo2 O7 Mo3 108.32(10) . .
Mo2 O7 Mo4 111.05(10) . 5_566
Mo3 O7 Mo4 105.53(9) . 5_566
Mo2 O10 Mo4 109.58(10) . .
Mo2 O10 Mo3 109.13(9) . 5_566
Mo4 O10 Mo3 103.17(9) . 5_566
Mo1 O3 Mo4 118.66(11) . .
Mo2 O13 Mo3 91.84(8) . .
Mo2 O13 Mo4 91.78(8) . .
Mo3 O13 Mo4 162.53(10) . .
Mo2 O13 Mo2 104.00(8) . 5_566
Mo3 O13 Mo2 98.61(8) . 5_566
Mo4 O13 Mo2 97.09(8) . 5_566
Mo2 O13 Mo1 166.26(10) . .
Mo3 O13 Mo1 87.01(7) . .
Mo4 O13 Mo1 85.44(7) . .
Mo2 O13 Mo1 89.71(7) 5_566 .
Mo1 O4 Mo3 120.47(11) . .
Mo1 O1 Cu1 160.93(15) . .
Mo2 O8 Mo1 120.02(11) . 5_566
C13 N3 C17 118.8(3) . .
C13 N3 Cu1 128.5(2) . .
C17 N3 Cu1 112.5(2) . .
C1 N1 C5 118.9(3) . .
C1 N1 Cu1 127.7(2) . .
C5 N1 Cu1 113.4(2) . .
C12 N4 C18 111.4(3) . .
C12 N4 C6 111.4(3) . .
C18 N4 C6 111.0(3) . .
C12 N4 Cu1 108.4(2) . .
C18 N4 Cu1 107.5(2) . .
C6 N4 Cu1 106.89(19) . .
C11 N2 C7 119.0(3) . .
C11 N2 Cu1 114.0(2) . .
C7 N2 Cu1 126.8(3) . .
N3 C17 C16 122.2(3) . .
N3 C17 C18 115.6(3) . .
C16 C17 C18 122.1(3) . .
N2 C7 C8 121.8(4) . .
N1 C5 C4 121.8(3) . .
N1 C5 C6 115.1(3) . .
C4 C5 C6 123.0(3) . .
N4 C6 C5 109.7(3) . .
N4 C18 C17 111.0(3) . .
N2 C11 C10 122.1(3) . .
N2 C11 C12 115.1(3) . .
C10 C11 C12 122.6(3) . .
N4 C12 C11 111.1(3) . .
C3 C4 C5 118.9(3) . .
N1 C1 C2 121.7(3) . .
C15 C16 C17 118.6(3) . .
N3 C13 C14 121.7(4) . .
C3 C2 C1 119.3(4) . .
C2 C3 C4 119.3(4) . .
C11 C10 C9 118.6(4) . .
C14 C15 C16 119.3(4) . .
C9 C8 C7 118.9(4) . .
C15 C14 C13 119.4(4) . .
C8 C9 C10 119.6(4) . .

loop_
_geom_bond_atom_site_label_1
_geom_bond_atom_site_label_2
_geom_bond_distance
_geom_bond_site_symmetry_2
Mo1 O2 1.686(2) .
Mo1 O1 1.760(2) .
Mo1 O4 1.890(2) .
Mo1 O3 1.911(2) .
Mo1 O8 2.229(2) 5_566
Mo1 O13 2.509(2) .
Mo2 O9 1.689(2) .
Mo2 O8 1.761(2) .
Mo2 O10 1.947(2) .
Mo2 O7 1.948(2) .
Mo2 O13 2.134(2) .
Mo2 O13 2.401(2) 5_566
Mo2 Mo3 3.1885(4) .
Mo2 Mo4 3.2187(4) .
Mo3 O6 1.694(2) .
Mo3 O5 1.699(2) .
Mo3 O4 1.929(2) .
Mo3 O7 1.985(2) .
Mo3 O13 2.302(2) .
Mo3 O10 2.417(2) 5_566
Mo4 O11 1.694(2) .
Mo4 O12 1.705(2) .
Mo4 O3 1.920(2) .
Mo4 O10 1.992(2) .
Mo4 O13 2.345(2) .
Mo4 O7 2.358(2) 5_566
Cu1 O1 1.930(2) .
Cu1 N4 2.037(3) .
Cu1 N2 2.047(3) .
Cu1 N1 2.053(3) .
Cu1 N3 2.089(3) .
O7 Mo4 2.358(2) 5_566
O10 Mo3 2.417(2) 5_566
O13 Mo2 2.401(2) 5_566
O8 Mo1 2.229(2) 5_566
N3 C13 1.339(4) .
N3 C17 1.343(4) .
N1 C1 1.344(4) .
N1 C5 1.348(4) .
N4 C12 1.487(4) .
N4 C18 1.489(4) .
N4 C6 1.489(4) .
N2 C11 1.345(4) .
N2 C7 1.345(4) .
C17 C16 1.384(5) .
C17 C18 1.502(5) .
C7 C8 1.385(5) .
C5 C4 1.385(5) .
C5 C6 1.508(5) .
C11 C10 1.383(5) .
C11 C12 1.500(5) .
C4 C3 1.380(5) .
C1 C2 1.383(5) .
C16 C15 1.376(5) .
C13 C14 1.380(5) .
C2 C3 1.374(5) .
C10 C9 1.383(5) .
C15 C14 1.373(6) .
C8 C9 1.379(6) .
